data_7020225
loop_
_publ_author_name
'Kameo, Hajime'
'Ishii, Sho'
'Nakazawa, Hiroshi'

_publ_section_title
;
 Facile synthesis of rhodium and iridium complexes bearing a [PEP]-type
 ligand (E = Ge or Sn) via E-C bond cleavage.
;
_journal_issue 37
_journal_name_full 'Dalton transactions (Cambridge, England : 2003)'
_journal_page_first 11386
_journal_page_last 11392
_journal_paper_doi 10.1039/c2dt30996c
_journal_volume 41
_journal_year 2012
_chemical_formula_moiety 'C56 H46 Ir O P3 Sn, C6 H6'
_chemical_formula_sum 'C62 H52 Ir O P3 Sn'
_chemical_formula_weight 1216.84
_space_group_IT_number 14
_symmetry_cell_setting monoclinic
_symmetry_Int_Tables_number 14
_symmetry_space_group_name_Hall '-P 2ybc'
_symmetry_space_group_name_H-M 'P 1 21/c 1'
_cell_angle_alpha 90.00
_cell_angle_beta 94.839(6)
_cell_angle_gamma 90.00
_cell_formula_units_Z 4
_cell_length_a 12.055(8)
_cell_length_b 11.354(8)
_cell_length_c 37.77(3)
_cell_measurement_reflns_used 14740
_cell_measurement_temperature 200(2)
_cell_measurement_theta_max 27.4835
_cell_measurement_theta_min 4.0191
_cell_volume 5151(6)
_computing_cell_refinement CrystalClear
_computing_data_collection 'CrystalClear (Rigaku, 2001)'
_computing_molecular_graphics 'Ortep-3 for Windows (Farrugia, 1997)'
_computing_publication_material SHELXL97
_computing_structure_refinement 'SHELXL-97 (Sheldrick, 1997)'
_computing_structure_solution 'SIR97 (Altomare <i>et al.</i>, 1999)'
_diffrn_ambient_temperature 200(2)
_diffrn_detector_area_resol_mean 7.32
_diffrn_measured_fraction_theta_full 0.976
_diffrn_measured_fraction_theta_max 0.976
_diffrn_measurement_details
;
scan:
Number of images: 1800
Slice: -80.0000 - 100.0000
Image width: 0.1000
Exp time: 15.0000
Rotation axis: Phi
Omega: 0.0000
Chi: 0.0000
Phi: 0.0000
XTD: 55.4005
2theta: 24.7727
scan:
Number of images: 600
Slice: -15.0000 - 45.0000
Image width: 0.1000
Exp time: 15.0000
Rotation axis: Omega
Omega: 0.0000
Chi: 90.0000
Phi: 0.0000
XTD: 55.4005
2theta: 24.7727
scan:
Number of images: 600
Slice: -15.0000 - 45.0000
Image width: 0.1000
Exp time: 15.0000
Rotation axis: Omega
Omega: 0.0000
Chi: 90.0000
Phi: 90.0000
XTD: 55.4005
2theta: 24.7727
scan:
Number of images: 600
Slice: -15.0000 - 45.0000
Image width: 0.1000
Exp time: 15.0000
Rotation axis: Omega
Omega: 0.0000
Chi: 90.0000
Phi: 180.0000
XTD: 55.4005
2theta: 24.7727
scan:
Number of images: 600
Slice: -15.0000 - 45.0000
Image width: 0.1000
Exp time: 15.0000
Rotation axis: Omega
Omega: 0.0000
Chi: 90.0000
Phi: 270.0000
XTD: 55.4005
2theta: 24.7727

;
_diffrn_measurement_device 'Mercury CCD (2x2 bin mode)'
_diffrn_measurement_device_details 'AFC7: Eulerian 3-circle'
_diffrn_measurement_device_type 'Rigaku/MSC Mercury CCD'
_diffrn_measurement_method '\w or \f'
_diffrn_radiation_detector CCD
_diffrn_radiation_monochromator 'Graphite Monochromator'
_diffrn_radiation_source 'Rotating Anode'
_diffrn_radiation_type MoK\a
_diffrn_radiation_wavelength 0.71070
_diffrn_reflns_av_R_equivalents 0.0843
_diffrn_reflns_av_sigmaI/netI 0.0677
_diffrn_reflns_limit_h_max 7
_diffrn_reflns_limit_h_min -15
_diffrn_reflns_limit_k_max 12
_diffrn_reflns_limit_k_min -14
_diffrn_reflns_limit_l_max 49
_diffrn_reflns_limit_l_min -47
_diffrn_reflns_number 37977
_diffrn_reflns_reduction_process 'Lp corrections applied'
_diffrn_reflns_theta_full 27.48
_diffrn_reflns_theta_max 27.48
_diffrn_reflns_theta_min 4.03
_diffrn_source_current 280.0000
_diffrn_source_power 16.8000
_diffrn_source_voltage 60.0000
_exptl_absorpt_coefficient_mu 3.201
_exptl_absorpt_correction_T_max 0.9101
_exptl_absorpt_correction_T_min 0.4469
_exptl_absorpt_correction_type multi-scan
_exptl_absorpt_process_details '(Jacobson, 1998)'
_exptl_crystal_colour 'Pale Yellow'
_exptl_crystal_density_diffrn 1.569
_exptl_crystal_density_method 'not measured'
_exptl_crystal_description Platelet
_exptl_crystal_F_000 2416
_exptl_crystal_preparation 'mounted on the CryoLoop with Palaton oil and placed in N2 stream at 200(2) K'
_exptl_crystal_size_max 0.30
_exptl_crystal_size_mid 0.10
_exptl_crystal_size_min 0.03
_refine_diff_density_max 3.667
_refine_diff_density_min -3.920
_refine_diff_density_rms 0.290
_refine_ls_extinction_method none
_refine_ls_goodness_of_fit_ref 1.590
_refine_ls_hydrogen_treatment constr
_refine_ls_matrix_type full
_refine_ls_number_parameters 584
_refine_ls_number_reflns 11551
_refine_ls_number_restraints 0
_refine_ls_restrained_S_all 1.590
_refine_ls_R_factor_all 0.1019
_refine_ls_R_factor_gt 0.0975
_refine_ls_shift/su_max 0.000
_refine_ls_shift/su_mean 0.000
_refine_ls_structure_factor_coef Fsqd
_refine_ls_weighting_details 'calc w=1/[\s^2^(Fo^2^)+(0.0000P)^2^+100.1216P] where P=(Fo^2^+2Fc^2^)/3'
_refine_ls_weighting_scheme calc
_refine_ls_wR_factor_gt 0.2157
_refine_ls_wR_factor_ref 0.2173
_reflns_number_gt 10950
_reflns_number_total 11551
_reflns_threshold_expression >2sigma(I)
_cod_data_source_file c2dt30996c.txt
_cod_data_source_block 9
_cod_depositor_comments
;
The following automatic conversions were performed:

'_exptl_absorpt_correction_type' value 'Multi-scan' changed to
'multi-scan' according to
/home/saulius/struct/CIF-dictionaries/cif_core.dic dictionary named
'cif_core.dic' version 2.4.2 from 2011-04-26.

Automatic conversion script
Id: cif_fix_values 1891 2012-01-12 08:04:46Z andrius 
;
_cod_original_sg_symbol_H-M P21/c
_cod_database_code 7020225

loop_
_symmetry_equiv_pos_as_xyz
'x, y, z'
'-x, y+1/2, -z+1/2'
'-x, -y, -z'
'x, -y-1/2, z-1/2'

loop_
_atom_site_label
_atom_site_type_symbol
_atom_site_fract_x
_atom_site_fract_y
_atom_site_fract_z
_atom_site_U_iso_or_equiv
_atom_site_adp_type
_atom_site_occupancy
_atom_site_symmetry_multiplicity
_atom_site_calc_flag
_atom_site_refinement_flags
Ir1 Ir 0.11067(3) 0.08427(3) 0.148763(11) 0.01647(13) Uani 1 1 d .
C1 C 0.1001(12) 0.1354(10) 0.1960(3) 0.027(3) Uani 1 1 d .
O1 O 0.0938(10) 0.1605(9) 0.2250(3) 0.041(2) Uani 1 1 d .
Sn1 Sn 0.13387(7) -0.01690(6) 0.08694(2) 0.01980(18) Uani 1 1 d .
C2 C 0.1240(12) 0.0492(12) 0.0331(4) 0.032(3) Uani 1 1 d .
H2 H 0.0993 -0.0140 0.0166 0.048 Uiso 1 1 calc R
H2A H 0.1976 0.0770 0.0276 0.048 Uiso 1 1 calc R
H2B H 0.0708 0.1145 0.0307 0.048 Uiso 1 1 calc R
C3 C 0.0066(9) -0.1528(9) 0.0851(3) 0.021(2) Uani 1 1 d .
C4 C -0.0330(12) -0.2158(11) 0.0542(4) 0.034(3) Uani 1 1 d .
H4 H -0.0010 -0.2016 0.0324 0.041 Uiso 1 1 calc R
C5 C -0.1177(15) -0.2977(13) 0.0553(4) 0.046(4) Uani 1 1 d .
H5 H -0.1442 -0.3390 0.0344 0.055 Uiso 1 1 calc R
C6 C -0.1639(13) -0.3191(14) 0.0874(5) 0.045(4) Uani 1 1 d .
H6 H -0.2213 -0.3761 0.0882 0.054 Uiso 1 1 calc R
C7 C -0.1269(13) -0.2581(12) 0.1181(4) 0.038(3) Uani 1 1 d .
H7 H -0.1581 -0.2736 0.1399 0.046 Uiso 1 1 calc R
C8 C -0.0414(9) -0.1717(10) 0.1164(3) 0.021(2) Uani 1 1 d .
P1 P 0.0092(2) -0.0868(2) 0.15663(8) 0.0197(6) Uani 1 1 d .
C9 C 0.0884(10) -0.2007(11) 0.1824(4) 0.0301(11) Uani 1 1 d .
C10 C 0.1526(10) -0.2814(11) 0.1632(4) 0.0301(11) Uani 1 1 d .
H10 H 0.1491 -0.2803 0.1379 0.036 Uiso 1 1 calc R
C11 C 0.2213(10) -0.3623(11) 0.1831(4) 0.0301(11) Uani 1 1 d .
H11 H 0.2642 -0.4169 0.1710 0.036 Uiso 1 1 calc R
C12 C 0.2279(10) -0.3645(11) 0.2203(4) 0.0301(11) Uani 1 1 d .
H12 H 0.2746 -0.4201 0.2331 0.036 Uiso 1 1 calc R
C13 C 0.1662(10) -0.2853(11) 0.2384(4) 0.0301(11) Uani 1 1 d .
H13 H 0.1689 -0.2869 0.2636 0.036 Uiso 1 1 calc R
C14 C 0.0996(10) -0.2027(11) 0.2189(4) 0.0301(11) Uani 1 1 d .
H14 H 0.0605 -0.1458 0.2315 0.036 Uiso 1 1 calc R
C15 C -0.1186(10) -0.0725(10) 0.1802(3) 0.023(2) Uani 1 1 d .
C16 C -0.1589(12) -0.1667(11) 0.1997(4) 0.034(3) Uani 1 1 d .
H16 H -0.1166 -0.2370 0.2030 0.041 Uiso 1 1 calc R
C17 C -0.2611(12) -0.1566(13) 0.2141(4) 0.037(3) Uani 1 1 d .
H17 H -0.2882 -0.2202 0.2272 0.044 Uiso 1 1 calc R
C18 C -0.3238(12) -0.0546(14) 0.2094(4) 0.039(3) Uani 1 1 d .
H18 H -0.3936 -0.0483 0.2192 0.046 Uiso 1 1 calc R
C19 C -0.2837(11) 0.0382(12) 0.1903(4) 0.034(3) Uani 1 1 d .
H19 H -0.3266 0.1081 0.1869 0.040 Uiso 1 1 calc R
C20 C -0.1798(10) 0.0296(11) 0.1759(3) 0.025(2) Uani 1 1 d .
H20 H -0.1521 0.0941 0.1632 0.030 Uiso 1 1 calc R
P2 P 0.3021(2) 0.0619(2) 0.15495(8) 0.0190(6) Uani 1 1 d .
C21 C 0.2934(9) -0.1067(9) 0.1002(3) 0.018(2) Uani 1 1 d .
C22 C 0.3332(11) -0.2026(11) 0.0827(4) 0.027(3) Uani 1 1 d .
H22 H 0.2943 -0.2279 0.0611 0.033 Uiso 1 1 calc R
C23 C 0.4296(12) -0.2642(11) 0.0958(4) 0.037(3) Uani 1 1 d .
H23 H 0.4532 -0.3322 0.0839 0.044 Uiso 1 1 calc R
C24 C 0.4879(13) -0.2252(13) 0.1257(5) 0.041(4) Uani 1 1 d .
H24 H 0.5546 -0.2642 0.1343 0.050 Uiso 1 1 calc R
C25 C 0.4506(12) -0.1273(12) 0.1442(4) 0.035(3) Uani 1 1 d .
H25 H 0.4914 -0.1013 0.1654 0.042 Uiso 1 1 calc R
C26 C 0.3538(10) -0.0682(10) 0.1314(4) 0.026(2) Uani 1 1 d .
C27 C 0.3899(10) 0.1826(10) 0.1398(3) 0.023(2) Uani 1 1 d .
C28 C 0.4818(12) 0.1629(12) 0.1195(4) 0.034(3) Uani 1 1 d .
H28 H 0.5013 0.0849 0.1133 0.041 Uiso 1 1 calc R
C29 C 0.5428(13) 0.2569(13) 0.1087(4) 0.039(3) Uani 1 1 d .
H29 H 0.6057 0.2432 0.0958 0.047 Uiso 1 1 calc R
C30 C 0.5131(13) 0.3717(13) 0.1167(4) 0.041(3) Uani 1 1 d .
H30 H 0.5547 0.4359 0.1085 0.049 Uiso 1 1 calc R
C31 C 0.4231(13) 0.3929(12) 0.1364(4) 0.037(3) Uani 1 1 d .
H31 H 0.4035 0.4712 0.1421 0.045 Uiso 1 1 calc R
C32 C 0.3624(10) 0.2990(10) 0.1475(4) 0.026(3) Uani 1 1 d .
H32 H 0.3002 0.3138 0.1607 0.031 Uiso 1 1 calc R
C33 C 0.3631(10) 0.0440(10) 0.2008(3) 0.022(2) Uani 1 1 d .
C34 C 0.3494(11) -0.0619(11) 0.2185(3) 0.027(3) Uani 1 1 d .
H34 H 0.3111 -0.1247 0.2062 0.033 Uiso 1 1 calc R
C35 C 0.3897(11) -0.0784(13) 0.2533(4) 0.033(3) Uani 1 1 d .
H35 H 0.3780 -0.1513 0.2648 0.039 Uiso 1 1 calc R
C36 C 0.4475(11) 0.0115(13) 0.2718(4) 0.032(3) Uani 1 1 d .
H36 H 0.4761 -0.0001 0.2957 0.039 Uiso 1 1 calc R
C37 C 0.4632(11) 0.1184(12) 0.2551(3) 0.029(3) Uani 1 1 d .
H37 H 0.5017 0.1809 0.2675 0.035 Uiso 1 1 calc R
C38 C 0.4218(11) 0.1323(11) 0.2200(4) 0.029(3) Uani 1 1 d .
H38 H 0.4338 0.2051 0.2085 0.035 Uiso 1 1 calc R
P3 P 0.0291(2) 0.2463(2) 0.12024(8) 0.0177(5) Uani 1 1 d .
C39 C -0.0449(11) 0.3440(10) 0.1488(3) 0.024(2) Uani 1 1 d .
C40 C 0.0139(10) 0.4032(10) 0.1764(4) 0.027(3) Uani 1 1 d .
H40 H 0.0925 0.3944 0.1794 0.032 Uiso 1 1 calc R
C41 C -0.0387(13) 0.4760(11) 0.2000(4) 0.034(3) Uani 1 1 d .
H41 H 0.0044 0.5170 0.2183 0.040 Uiso 1 1 calc R
C42 C -0.1522(12) 0.4876(12) 0.1967(4) 0.033(3) Uani 1 1 d .
H42 H -0.1885 0.5359 0.2127 0.040 Uiso 1 1 calc R
C43 C -0.2130(13) 0.4282(13) 0.1697(4) 0.040(3) Uani 1 1 d .
H43 H -0.2917 0.4361 0.1671 0.048 Uiso 1 1 calc R
C44 C -0.1610(11) 0.3571(12) 0.1462(4) 0.033(3) Uani 1 1 d .
H44 H -0.2049 0.3165 0.1280 0.039 Uiso 1 1 calc R
C45 C -0.0782(11) 0.2206(10) 0.0832(3) 0.027(3) Uani 1 1 d .
C46 C -0.1391(10) 0.1150(10) 0.0831(3) 0.026(3) Uani 1 1 d .
H46 H -0.1254 0.0607 0.1021 0.031 Uiso 1 1 calc R
C47 C -0.2196(13) 0.0890(13) 0.0555(4) 0.039(3) Uani 1 1 d .
H47 H -0.2604 0.0175 0.0559 0.047 Uiso 1 1 calc R
C48 C -0.2402(13) 0.1664(15) 0.0276(4) 0.044(4) Uani 1 1 d .
H48 H -0.2957 0.1488 0.0089 0.053 Uiso 1 1 calc R
C49 C -0.1785(12) 0.2717(14) 0.0269(4) 0.042(4) Uani 1 1 d .
H49 H -0.1912 0.3250 0.0076 0.050 Uiso 1 1 calc R
C50 C -0.0983(13) 0.2971(12) 0.0549(4) 0.038(3) Uani 1 1 d .
H50 H -0.0569 0.3682 0.0545 0.045 Uiso 1 1 calc R
C51 C 0.1190(10) 0.3510(10) 0.0980(3) 0.020(2) Uani 1 1 d .
C52 C 0.2016(9) 0.3057(10) 0.0778(3) 0.022(2) Uani 1 1 d .
H52 H 0.2159 0.2234 0.0782 0.027 Uiso 1 1 calc R
C53 C 0.2632(11) 0.3781(11) 0.0570(4) 0.028(3) Uani 1 1 d .
H53 H 0.3184 0.3457 0.0434 0.034 Uiso 1 1 calc R
C54 C 0.2423(13) 0.5000(12) 0.0565(4) 0.039(3) Uani 1 1 d .
H54 H 0.2828 0.5506 0.0423 0.047 Uiso 1 1 calc R
C55 C 0.1627(12) 0.5454(11) 0.0769(4) 0.037(3) Uani 1 1 d .
H55 H 0.1515 0.6282 0.0772 0.045 Uiso 1 1 calc R
C56 C 0.0967(12) 0.4728(10) 0.0974(4) 0.030(3) Uani 1 1 d .
H56 H 0.0396 0.5052 0.1103 0.037 Uiso 1 1 calc R
C57 C 0.5860(16) 0.4711(16) 0.0258(5) 0.053(4) Uani 1 1 d .
H57 H 0.6434 0.4502 0.0435 0.063 Uiso 1 1 calc R
C58 C 0.5600(18) 0.5888(16) 0.0190(5) 0.058(5) Uani 1 1 d .
H58 H 0.6011 0.6495 0.0314 0.070 Uiso 1 1 calc R
C59 C 0.4743(16) 0.6165(16) -0.0060(5) 0.055(5) Uani 1 1 d .
H59 H 0.4552 0.6968 -0.0100 0.066 Uiso 1 1 calc R
C60 C 0.5797(17) 0.9126(17) 0.0060(7) 0.070(6) Uani 1 1 d .
H60 H 0.6352 0.8536 0.0099 0.084 Uiso 1 1 calc R
C61 C 0.522(2) 0.952(2) 0.0334(5) 0.070(7) Uani 1 1 d .
H61 H 0.5354 0.9175 0.0563 0.084 Uiso 1 1 calc R
C62 C 0.445(2) 1.038(2) 0.0281(6) 0.073(7) Uani 1 1 d .
H62 H 0.4066 1.0660 0.0475 0.088 Uiso 1 1 calc R

loop_
_atom_site_aniso_label
_atom_site_aniso_U_11
_atom_site_aniso_U_22
_atom_site_aniso_U_33
_atom_site_aniso_U_23
_atom_site_aniso_U_13
_atom_site_aniso_U_12
Ir1 0.0171(2) 0.01035(18) 0.0220(2) 0.00008(14) 0.00187(15) -0.00018(15)
C1 0.039(7) 0.016(5) 0.025(6) -0.001(4) 0.006(5) -0.004(5)
O1 0.050(7) 0.037(5) 0.036(6) -0.009(4) 0.007(5) 0.000(5)
Sn1 0.0200(4) 0.0158(3) 0.0236(4) -0.0013(3) 0.0020(3) -0.0006(3)
C2 0.029(7) 0.035(7) 0.032(7) -0.005(5) 0.005(5) 0.005(5)
C3 0.013(5) 0.018(5) 0.030(6) 0.001(4) -0.002(4) -0.011(4)
C4 0.038(8) 0.028(6) 0.035(7) -0.006(5) -0.001(6) -0.007(6)
C5 0.053(10) 0.036(7) 0.048(9) -0.016(7) -0.005(7) -0.022(7)
C6 0.030(8) 0.042(8) 0.062(10) -0.012(7) -0.006(7) -0.026(7)
C7 0.042(8) 0.033(7) 0.040(8) -0.005(6) 0.002(6) -0.019(6)
C8 0.016(5) 0.020(5) 0.028(6) 0.004(4) 0.000(4) -0.005(4)
P1 0.0228(14) 0.0112(11) 0.0250(14) 0.0011(10) 0.0026(11) -0.0021(11)
C9 0.017(2) 0.023(2) 0.050(3) 0.005(2) 0.000(2) 0.004(2)
C10 0.017(2) 0.023(2) 0.050(3) 0.005(2) 0.000(2) 0.004(2)
C11 0.017(2) 0.023(2) 0.050(3) 0.005(2) 0.000(2) 0.004(2)
C12 0.017(2) 0.023(2) 0.050(3) 0.005(2) 0.000(2) 0.004(2)
C13 0.017(2) 0.023(2) 0.050(3) 0.005(2) 0.000(2) 0.004(2)
C14 0.017(2) 0.023(2) 0.050(3) 0.005(2) 0.000(2) 0.004(2)
C15 0.023(6) 0.019(5) 0.025(6) -0.002(4) 0.001(4) -0.003(5)
C16 0.034(7) 0.019(5) 0.050(8) 0.005(5) 0.002(6) -0.008(5)
C17 0.026(7) 0.039(7) 0.047(8) -0.002(6) 0.014(6) -0.015(6)
C18 0.026(7) 0.051(9) 0.039(8) -0.017(6) 0.003(6) -0.008(6)
C19 0.018(6) 0.037(7) 0.046(8) -0.006(6) -0.003(5) 0.006(5)
C20 0.013(5) 0.027(6) 0.035(7) -0.004(5) 0.004(5) 0.001(4)
P2 0.0147(13) 0.0153(12) 0.0271(15) -0.0011(10) 0.0023(11) -0.0004(10)
C21 0.012(5) 0.011(4) 0.033(6) -0.003(4) 0.011(4) 0.004(4)
C22 0.027(6) 0.023(5) 0.033(6) -0.007(5) 0.008(5) 0.002(5)
C23 0.030(7) 0.019(5) 0.062(10) -0.009(6) 0.012(7) 0.013(5)
C24 0.034(8) 0.033(7) 0.057(10) -0.005(7) 0.004(7) 0.013(6)
C25 0.032(7) 0.027(6) 0.044(8) -0.003(6) -0.001(6) 0.010(5)
C26 0.024(6) 0.017(5) 0.036(7) 0.002(5) -0.003(5) -0.001(4)
C27 0.022(6) 0.021(5) 0.025(6) -0.004(4) -0.005(4) 0.000(5)
C28 0.030(7) 0.032(7) 0.041(8) -0.005(6) 0.007(6) -0.010(6)
C29 0.036(8) 0.041(8) 0.043(8) 0.001(6) 0.015(6) -0.009(6)
C30 0.035(8) 0.038(7) 0.049(9) 0.000(6) 0.000(7) -0.018(6)
C31 0.038(8) 0.024(6) 0.049(9) 0.000(6) 0.003(6) -0.016(6)
C32 0.013(5) 0.022(5) 0.043(7) 0.001(5) 0.007(5) -0.002(4)
C33 0.018(5) 0.021(5) 0.025(6) -0.001(4) 0.000(4) 0.007(4)
C34 0.026(6) 0.023(6) 0.034(7) 0.001(5) 0.004(5) 0.002(5)
C35 0.028(6) 0.040(7) 0.030(7) 0.010(6) 0.004(5) -0.001(6)
C36 0.020(6) 0.046(8) 0.030(7) 0.008(6) 0.003(5) 0.009(6)
C37 0.021(6) 0.036(6) 0.031(7) -0.009(5) -0.003(5) 0.008(5)
C38 0.024(6) 0.024(6) 0.037(7) -0.007(5) -0.007(5) 0.006(5)
P3 0.0159(13) 0.0122(11) 0.0250(14) 0.0011(10) 0.0017(11) 0.0018(10)
C39 0.031(7) 0.015(5) 0.027(6) 0.001(4) 0.003(5) 0.000(5)
C40 0.022(6) 0.021(5) 0.039(7) -0.003(5) 0.004(5) -0.001(5)
C41 0.048(8) 0.021(6) 0.034(7) -0.008(5) 0.010(6) -0.004(6)
C42 0.034(7) 0.029(6) 0.038(7) -0.009(5) 0.013(6) 0.006(6)
C43 0.036(8) 0.040(8) 0.047(9) -0.007(6) 0.012(7) 0.002(7)
C44 0.025(7) 0.030(6) 0.044(8) -0.004(6) 0.013(6) 0.004(5)
C45 0.038(7) 0.015(5) 0.027(6) -0.003(4) 0.004(5) 0.006(5)
C46 0.022(6) 0.025(6) 0.031(6) 0.000(5) 0.003(5) 0.009(5)
C47 0.042(8) 0.030(7) 0.045(8) -0.004(6) -0.009(7) 0.000(6)
C48 0.034(8) 0.051(9) 0.045(9) -0.007(7) -0.010(7) 0.007(7)
C49 0.031(7) 0.052(9) 0.039(8) 0.011(7) -0.013(6) 0.009(7)
C50 0.041(8) 0.029(6) 0.041(8) 0.009(6) -0.010(6) -0.003(6)
C51 0.017(5) 0.018(5) 0.025(6) 0.001(4) 0.005(4) -0.006(4)
C52 0.012(5) 0.019(5) 0.037(7) 0.003(5) 0.015(5) -0.001(4)
C53 0.021(6) 0.027(6) 0.040(7) 0.004(5) 0.014(5) -0.004(5)
C54 0.047(9) 0.027(6) 0.046(8) 0.011(6) 0.017(7) -0.004(6)
C55 0.030(7) 0.015(5) 0.071(10) 0.005(6) 0.029(7) -0.001(5)
C56 0.032(7) 0.018(5) 0.043(8) 0.000(5) 0.015(6) -0.003(5)
C57 0.047(10) 0.054(10) 0.059(11) 0.005(8) 0.015(8) 0.000(8)
C58 0.069(13) 0.044(9) 0.064(12) -0.002(8) 0.019(10) -0.003(9)
C59 0.049(11) 0.041(9) 0.076(13) 0.000(8) 0.016(10) 0.010(8)
C60 0.049(11) 0.042(9) 0.12(2) 0.001(11) 0.000(12) -0.013(9)
C61 0.069(14) 0.098(17) 0.042(10) 0.019(10) -0.004(10) -0.053(13)
C62 0.068(14) 0.104(18) 0.049(11) -0.025(12) 0.020(10) -0.044(14)

loop_
_atom_type_symbol
_atom_type_description
_atom_type_scat_dispersion_real
_atom_type_scat_dispersion_imag
_atom_type_scat_source
C C 0.0033 0.0016 'International Tables Vol C Tables 4.2.6.8 and 6.1.1.4'
H H 0.0000 0.0000 'International Tables Vol C Tables 4.2.6.8 and 6.1.1.4'
O O 0.0106 0.0060 'International Tables Vol C Tables 4.2.6.8 and 6.1.1.4'
P P 0.1023 0.0942 'International Tables Vol C Tables 4.2.6.8 and 6.1.1.4'
Sn Sn -0.6537 1.4246 'International Tables Vol C Tables 4.2.6.8 and 6.1.1.4'
Ir Ir -1.4442 7.9887 'International Tables Vol C Tables 4.2.6.8 and 6.1.1.4'

loop_
_geom_angle_atom_site_label_1
_geom_angle_atom_site_label_2
_geom_angle_atom_site_label_3
_geom_angle
_geom_angle_site_symmetry_1
_geom_angle_site_symmetry_3
C1 Ir1 P3 97.8(4) . .
C1 Ir1 P2 94.8(4) . .
P3 Ir1 P2 121.09(10) . .
C1 Ir1 P1 93.3(4) . .
P3 Ir1 P1 121.09(11) . .
P2 Ir1 P1 115.21(10) . .
C1 Ir1 Sn1 171.7(4) . .
P3 Ir1 Sn1 90.38(9) . .
P2 Ir1 Sn1 82.08(8) . .
P1 Ir1 Sn1 81.13(8) . .
O1 C1 Ir1 176.5(11) . .
C2 Sn1 C3 103.6(5) . .
C2 Sn1 C21 110.7(5) . .
C3 Sn1 C21 106.2(4) . .
C2 Sn1 Ir1 132.8(4) . .
C3 Sn1 Ir1 102.1(3) . .
C21 Sn1 Ir1 99.0(3) . .
Sn1 C2 H2 109.5 . .
Sn1 C2 H2A 109.5 . .
H2 C2 H2A 109.5 . .
Sn1 C2 H2B 109.5 . .
H2 C2 H2B 109.5 . .
H2A C2 H2B 109.5 . .
C8 C3 C4 119.5(11) . .
C8 C3 Sn1 115.5(8) . .
C4 C3 Sn1 124.9(9) . .
C5 C4 C3 120.8(13) . .
C5 C4 H4 119.6 . .
C3 C4 H4 119.6 . .
C4 C5 C6 119.5(13) . .
C4 C5 H5 120.3 . .
C6 C5 H5 120.3 . .
C7 C6 C5 120.8(13) . .
C7 C6 H6 119.6 . .
C5 C6 H6 119.6 . .
C6 C7 C8 119.1(14) . .
C6 C7 H7 120.5 . .
C8 C7 H7 120.5 . .
C3 C8 C7 120.2(11) . .
C3 C8 P1 119.3(8) . .
C7 C8 P1 120.5(10) . .
C9 P1 C15 103.0(6) . .
C9 P1 C8 100.8(6) . .
C15 P1 C8 102.1(5) . .
C9 P1 Ir1 113.6(4) . .
C15 P1 Ir1 117.1(4) . .
C8 P1 Ir1 117.9(4) . .
C14 C9 C10 119.0(12) . .
C14 C9 P1 123.0(10) . .
C10 C9 P1 117.4(11) . .
C11 C10 C9 117.6(13) . .
C11 C10 H10 121.2 . .
C9 C10 H10 121.2 . .
C12 C11 C10 121.9(13) . .
C12 C11 H11 119.1 . .
C10 C11 H11 119.1 . .
C13 C12 C11 119.7(12) . .
C13 C12 H12 120.1 . .
C11 C12 H12 120.1 . .
C12 C13 C14 119.0(14) . .
C12 C13 H13 120.5 . .
C14 C13 H13 120.5 . .
C9 C14 C13 122.7(13) . .
C9 C14 H14 118.7 . .
C13 C14 H14 118.7 . .
C20 C15 C16 119.7(12) . .
C20 C15 P1 118.5(9) . .
C16 C15 P1 121.5(10) . .
C17 C16 C15 119.8(13) . .
C17 C16 H16 120.1 . .
C15 C16 H16 120.1 . .
C18 C17 C16 120.6(13) . .
C18 C17 H17 119.7 . .
C16 C17 H17 119.7 . .
C17 C18 C19 119.4(13) . .
C17 C18 H18 120.3 . .
C19 C18 H18 120.3 . .
C18 C19 C20 120.5(13) . .
C18 C19 H19 119.7 . .
C20 C19 H19 119.7 . .
C15 C20 C19 119.8(12) . .
C15 C20 H20 120.1 . .
C19 C20 H20 120.1 . .
C33 P2 C27 100.3(5) . .
C33 P2 C26 103.8(5) . .
C27 P2 C26 102.6(6) . .
C33 P2 Ir1 115.2(4) . .
C27 P2 Ir1 118.6(4) . .
C26 P2 Ir1 114.2(4) . .
C22 C21 C26 118.1(11) . .
C22 C21 Sn1 126.2(9) . .
C26 C21 Sn1 115.4(7) . .
C21 C22 C23 122.2(12) . .
C21 C22 H22 118.9 . .
C23 C22 H22 118.9 . .
C24 C23 C22 119.0(12) . .
C24 C23 H23 120.5 . .
C22 C23 H23 120.5 . .
C23 C24 C25 120.5(14) . .
C23 C24 H24 119.8 . .
C25 C24 H24 119.8 . .
C26 C25 C24 120.1(14) . .
C26 C25 H25 120.0 . .
C24 C25 H25 120.0 . .
C25 C26 C21 120.0(11) . .
C25 C26 P2 121.4(10) . .
C21 C26 P2 118.6(8) . .
C32 C27 C28 118.1(11) . .
C32 C27 P2 119.0(9) . .
C28 C27 P2 122.9(9) . .
C29 C28 C27 119.9(13) . .
C29 C28 H28 120.0 . .
C27 C28 H28 120.0 . .
C28 C29 C30 120.6(14) . .
C28 C29 H29 119.7 . .
C30 C29 H29 119.7 . .
C31 C30 C29 120.3(13) . .
C31 C30 H30 119.8 . .
C29 C30 H30 119.8 . .
C32 C31 C30 119.2(13) . .
C32 C31 H31 120.4 . .
C30 C31 H31 120.4 . .
C31 C32 C27 121.9(12) . .
C31 C32 H32 119.1 . .
C27 C32 H32 119.1 . .
C34 C33 C38 116.5(12) . .
C34 C33 P2 119.7(9) . .
C38 C33 P2 123.8(9) . .
C35 C34 C33 122.1(12) . .
C35 C34 H34 119.0 . .
C33 C34 H34 119.0 . .
C34 C35 C36 120.0(13) . .
C34 C35 H35 120.0 . .
C36 C35 H35 120.0 . .
C37 C36 C35 119.8(12) . .
C37 C36 H36 120.1 . .
C35 C36 H36 120.1 . .
C38 C37 C36 118.8(12) . .
C38 C37 H37 120.6 . .
C36 C37 H37 120.6 . .
C37 C38 C33 122.8(13) . .
C37 C38 H38 118.6 . .
C33 C38 H38 118.6 . .
C39 P3 C45 101.4(6) . .
C39 P3 C51 102.1(5) . .
C45 P3 C51 99.0(6) . .
C39 P3 Ir1 114.7(4) . .
C45 P3 Ir1 118.1(4) . .
C51 P3 Ir1 118.6(4) . .
C40 C39 C44 116.5(11) . .
C40 C39 P3 119.6(10) . .
C44 C39 P3 123.8(10) . .
C39 C40 C41 122.3(12) . .
C39 C40 H40 118.9 . .
C41 C40 H40 118.9 . .
C42 C41 C40 119.9(13) . .
C42 C41 H41 120.1 . .
C40 C41 H41 120.1 . .
C41 C42 C43 119.0(12) . .
C41 C42 H42 120.5 . .
C43 C42 H42 120.5 . .
C42 C43 C44 121.1(14) . .
C42 C43 H43 119.5 . .
C44 C43 H43 119.5 . .
C43 C44 C39 121.2(14) . .
C43 C44 H44 119.4 . .
C39 C44 H44 119.4 . .
C50 C45 C46 118.6(12) . .
C50 C45 P3 123.5(10) . .
C46 C45 P3 117.9(9) . .
C47 C46 C45 120.7(12) . .
C47 C46 H46 119.6 . .
C45 C46 H46 119.6 . .
C48 C47 C46 120.4(14) . .
C48 C47 H47 119.8 . .
C46 C47 H47 119.8 . .
C47 C48 C49 119.6(14) . .
C47 C48 H48 120.2 . .
C49 C48 H48 120.2 . .
C50 C49 C48 119.4(13) . .
C50 C49 H49 120.3 . .
C48 C49 H49 120.3 . .
C45 C50 C49 121.2(13) . .
C45 C50 H50 119.4 . .
C49 C50 H50 119.4 . .
C52 C51 C56 119.6(10) . .
C52 C51 P3 118.7(8) . .
C56 C51 P3 121.2(9) . .
C53 C52 C51 121.8(11) . .
C53 C52 H52 119.1 . .
C51 C52 H52 119.1 . .
C52 C53 C54 119.1(12) . .
C52 C53 H53 120.5 . .
C54 C53 H53 120.5 . .
C55 C54 C53 119.5(12) . .
C55 C54 H54 120.3 . .
C53 C54 H54 120.3 . .
C54 C55 C56 122.3(12) . .
C54 C55 H55 118.8 . .
C56 C55 H55 118.8 . .
C51 C56 C55 117.6(12) . .
C51 C56 H56 121.2 . .
C55 C56 H56 121.2 . .
C58 C57 C59 118.8(19) . 3_665
C58 C57 H57 120.6 . .
C59 C57 H57 120.6 3_665 .
C59 C58 C57 119.4(19) . .
C59 C58 H58 120.3 . .
C57 C58 H58 120.3 . .
C58 C59 C57 121.8(17) . 3_665
C58 C59 H59 119.1 . .
C57 C59 H59 119.1 3_665 .
C61 C60 C62 119(2) . 3_675
C61 C60 H60 120.6 . .
C62 C60 H60 120.6 3_675 .
C62 C61 C60 121(2) . .
C62 C61 H61 119.7 . .
C60 C61 H61 119.7 . .
C61 C62 C60 121(2) . 3_675
C61 C62 H62 119.7 . .
C60 C62 H62 119.7 3_675 .

loop_
_geom_bond_atom_site_label_1
_geom_bond_atom_site_label_2
_geom_bond_distance
_geom_bond_site_symmetry_2
Ir1 C1 1.889(12) .
Ir1 P3 2.309(3) .
Ir1 P2 2.314(3) .
Ir1 P1 2.328(3) .
Ir1 Sn1 2.6384(17) .
C1 O1 1.142(15) .
Sn1 C2 2.160(14) .
Sn1 C3 2.174(10) .
Sn1 C21 2.197(11) .
C2 H2 0.9800 .
C2 H2A 0.9800 .
C2 H2B 0.9800 .
C3 C8 1.374(16) .
C3 C4 1.417(17) .
C4 C5 1.384(19) .
C4 H4 0.9500 .
C5 C6 1.40(2) .
C5 H5 0.9500 .
C6 C7 1.39(2) .
C6 H6 0.9500 .
C7 C8 1.429(17) .
C7 H7 0.9500 .
C8 P1 1.860(12) .
P1 C9 1.836(13) .
P1 C15 1.849(13) .
C9 C14 1.38(2) .
C9 C10 1.435(18) .
C10 C11 1.411(17) .
C10 H10 0.9500 .
C11 C12 1.40(2) .
C11 H11 0.9500 .
C12 C13 1.383(18) .
C12 H12 0.9500 .
C13 C14 1.402(17) .
C13 H13 0.9500 .
C14 H14 0.9500 .
C15 C20 1.376(16) .
C15 C16 1.409(17) .
C16 C17 1.393(19) .
C16 H16 0.9500 .
C17 C18 1.39(2) .
C17 H17 0.9500 .
C18 C19 1.39(2) .
C18 H18 0.9500 .
C19 C20 1.412(17) .
C19 H19 0.9500 .
C20 H20 0.9500 .
P2 C33 1.833(12) .
P2 C27 1.851(13) .
P2 C26 1.859(13) .
C21 C22 1.380(15) .
C21 C26 1.402(17) .
C22 C23 1.410(18) .
C22 H22 0.9500 .
C23 C24 1.35(2) .
C23 H23 0.9500 .
C24 C25 1.407(19) .
C24 H24 0.9500 .
C25 C26 1.397(18) .
C25 H25 0.9500 .
C27 C32 1.398(16) .
C27 C28 1.417(18) .
C28 C29 1.377(19) .
C28 H28 0.9500 .
C29 C30 1.39(2) .
C29 H29 0.9500 .
C30 C31 1.39(2) .
C30 H30 0.9500 .
C31 C32 1.378(17) .
C31 H31 0.9500 .
C32 H32 0.9500 .
C33 C34 1.393(16) .
C33 C38 1.395(17) .
C34 C35 1.377(18) .
C34 H34 0.9500 .
C35 C36 1.39(2) .
C35 H35 0.9500 .
C36 C37 1.389(19) .
C36 H36 0.9500 .
C37 C38 1.385(18) .
C37 H37 0.9500 .
C38 H38 0.9500 .
P3 C39 1.830(12) .
P3 C45 1.847(14) .
P3 C51 1.857(11) .
C39 C40 1.385(17) .
C39 C44 1.403(18) .
C40 C41 1.407(17) .
C40 H40 0.9500 .
C41 C42 1.37(2) .
C41 H41 0.9500 .
C42 C43 1.38(2) .
C42 H42 0.9500 .
C43 C44 1.388(19) .
C43 H43 0.9500 .
C44 H44 0.9500 .
C45 C50 1.381(18) .
C45 C46 1.406(17) .
C46 C47 1.395(19) .
C46 H46 0.9500 .
C47 C48 1.38(2) .
C47 H47 0.9500 .
C48 C49 1.41(2) .
C48 H48 0.9500 .
C49 C50 1.403(19) .
C49 H49 0.9500 .
C50 H50 0.9500 .
C51 C52 1.402(15) .
C51 C56 1.409(16) .
C52 C53 1.392(15) .
C52 H52 0.9500 .
C53 C54 1.406(18) .
C53 H53 0.9500 .
C54 C55 1.380(19) .
C54 H54 0.9500 .
C55 C56 1.420(17) .
C55 H55 0.9500 .
C56 H56 0.9500 .
C57 C58 1.39(3) .
C57 C59 1.41(3) 3_665
C57 H57 0.9500 .
C58 C59 1.37(3) .
C58 H58 0.9500 .
C59 C57 1.41(3) 3_665
C59 H59 0.9500 .
C60 C61 1.37(3) .
C60 C62 1.41(3) 3_675
C60 H60 0.9500 .
C61 C62 1.36(3) .
C61 H61 0.9500 .
C62 C60 1.41(3) 3_675
C62 H62 0.9500 .

loop_
_geom_torsion_atom_site_label_1
_geom_torsion_atom_site_label_2
_geom_torsion_atom_site_label_3
_geom_torsion_atom_site_label_4
_geom_torsion
_geom_torsion_site_symmetry_1
_geom_torsion_site_symmetry_4
P3 Ir1 C1 O1 155(21) . .
P2 Ir1 C1 O1 -83(21) . .
P1 Ir1 C1 O1 33(21) . .
Sn1 Ir1 C1 O1 -15(24) . .
C1 Ir1 Sn1 C2 -175(3) . .
P3 Ir1 Sn1 C2 15.2(5) . .
P2 Ir1 Sn1 C2 -106.1(5) . .
P1 Ir1 Sn1 C2 136.7(5) . .
C1 Ir1 Sn1 C3 63(3) . .
P3 Ir1 Sn1 C3 -106.5(3) . .
P2 Ir1 Sn1 C3 132.1(3) . .
P1 Ir1 Sn1 C3 14.9(3) . .
C1 Ir1 Sn1 C21 -45(3) . .
P3 Ir1 Sn1 C21 144.6(3) . .
P2 Ir1 Sn1 C21 23.3(3) . .
P1 Ir1 Sn1 C21 -93.9(3) . .
C2 Sn1 C3 C8 -151.0(9) . .
C21 Sn1 C3 C8 92.3(9) . .
Ir1 Sn1 C3 C8 -10.9(9) . .
C2 Sn1 C3 C4 25.1(12) . .
C21 Sn1 C3 C4 -91.6(11) . .
Ir1 Sn1 C3 C4 165.2(10) . .
C8 C3 C4 C5 -1(2) . .
Sn1 C3 C4 C5 -177.3(12) . .
C3 C4 C5 C6 -1(2) . .
C4 C5 C6 C7 1(3) . .
C5 C6 C7 C8 1(3) . .
C4 C3 C8 C7 2.9(19) . .
Sn1 C3 C8 C7 179.3(10) . .
C4 C3 C8 P1 -178.9(10) . .
Sn1 C3 C8 P1 -2.5(12) . .
C6 C7 C8 C3 -3(2) . .
C6 C7 C8 P1 179.2(12) . .
C3 C8 P1 C9 -105.9(10) . .
C7 C8 P1 C9 72.3(12) . .
C3 C8 P1 C15 148.1(10) . .
C7 C8 P1 C15 -33.7(12) . .
C3 C8 P1 Ir1 18.3(11) . .
C7 C8 P1 Ir1 -163.5(9) . .
C1 Ir1 P1 C9 -75.3(7) . .
P3 Ir1 P1 C9 -176.4(5) . .
P2 Ir1 P1 C9 21.7(5) . .
Sn1 Ir1 P1 C9 98.5(5) . .
C1 Ir1 P1 C15 44.7(6) . .
P3 Ir1 P1 C15 -56.5(5) . .
P2 Ir1 P1 C15 141.6(4) . .
Sn1 Ir1 P1 C15 -141.5(4) . .
C1 Ir1 P1 C8 167.2(6) . .
P3 Ir1 P1 C8 66.0(4) . .
P2 Ir1 P1 C8 -95.9(4) . .
Sn1 Ir1 P1 C8 -19.0(4) . .
C15 P1 C9 C14 -43.9(12) . .
C8 P1 C9 C14 -149.2(11) . .
Ir1 P1 C9 C14 83.7(11) . .
C15 P1 C9 C10 144.3(10) . .
C8 P1 C9 C10 39.0(11) . .
Ir1 P1 C9 C10 -88.0(10) . .
C14 C9 C10 C11 2.4(18) . .
P1 C9 C10 C11 174.5(9) . .
C9 C10 C11 C12 -0.4(19) . .
C10 C11 C12 C13 -0.2(19) . .
C11 C12 C13 C14 -1.2(19) . .
C10 C9 C14 C13 -4.0(19) . .
P1 C9 C14 C13 -175.7(10) . .
C12 C13 C14 C9 3(2) . .
C9 P1 C15 C20 158.7(10) . .
C8 P1 C15 C20 -97.0(10) . .
Ir1 P1 C15 C20 33.3(11) . .
C9 P1 C15 C16 -26.7(12) . .
C8 P1 C15 C16 77.6(11) . .
Ir1 P1 C15 C16 -152.1(9) . .
C20 C15 C16 C17 1(2) . .
P1 C15 C16 C17 -173.6(11) . .
C15 C16 C17 C18 0(2) . .
C16 C17 C18 C19 0(2) . .
C17 C18 C19 C20 0(2) . .
C16 C15 C20 C19 -1.5(19) . .
P1 C15 C20 C19 173.2(10) . .
C18 C19 C20 C15 1(2) . .
C1 Ir1 P2 C33 21.6(5) . .
P3 Ir1 P2 C33 123.7(4) . .
P1 Ir1 P2 C33 -74.4(4) . .
Sn1 Ir1 P2 C33 -150.6(4) . .
C1 Ir1 P2 C27 -97.2(6) . .
P3 Ir1 P2 C27 5.0(5) . .
P1 Ir1 P2 C27 166.8(4) . .
Sn1 Ir1 P2 C27 90.6(4) . .
C1 Ir1 P2 C26 141.7(6) . .
P3 Ir1 P2 C26 -116.2(5) . .
P1 Ir1 P2 C26 45.7(5) . .
Sn1 Ir1 P2 C26 -30.6(4) . .
C2 Sn1 C21 C22 -58.8(11) . .
C3 Sn1 C21 C22 52.9(11) . .
Ir1 Sn1 C21 C22 158.5(10) . .
C2 Sn1 C21 C26 127.5(9) . .
C3 Sn1 C21 C26 -120.7(9) . .
Ir1 Sn1 C21 C26 -15.2(9) . .
C26 C21 C22 C23 2.0(18) . .
Sn1 C21 C22 C23 -171.5(10) . .
C21 C22 C23 C24 -3(2) . .
C22 C23 C24 C25 2(2) . .
C23 C24 C25 C26 -1(2) . .
C24 C25 C26 C21 0(2) . .
C24 C25 C26 P2 -179.7(12) . .
C22 C21 C26 C25 -0.7(18) . .
Sn1 C21 C26 C25 173.6(10) . .
C22 C21 C26 P2 179.3(9) . .
Sn1 C21 C26 P2 -6.5(12) . .
C33 P2 C26 C25 -23.4(12) . .
C27 P2 C26 C25 80.7(12) . .
Ir1 P2 C26 C25 -149.6(10) . .
C33 P2 C26 C21 156.7(9) . .
C27 P2 C26 C21 -99.2(10) . .
Ir1 P2 C26 C21 30.5(11) . .
C33 P2 C27 C32 -83.7(11) . .
C26 P2 C27 C32 169.4(10) . .
Ir1 P2 C27 C32 42.5(11) . .
C33 P2 C27 C28 98.8(11) . .
C26 P2 C27 C28 -8.1(12) . .
Ir1 P2 C27 C28 -135.0(10) . .
C32 C27 C28 C29 2(2) . .
P2 C27 C28 C29 179.2(11) . .
C27 C28 C29 C30 -2(2) . .
C28 C29 C30 C31 2(2) . .
C29 C30 C31 C32 -1(2) . .
C30 C31 C32 C27 1(2) . .
C28 C27 C32 C31 -1(2) . .
P2 C27 C32 C31 -178.7(11) . .
C27 P2 C33 C34 -158.1(10) . .
C26 P2 C33 C34 -52.3(11) . .
Ir1 P2 C33 C34 73.4(10) . .
C27 P2 C33 C38 23.6(12) . .
C26 P2 C33 C38 129.4(11) . .
Ir1 P2 C33 C38 -105.0(10) . .
C38 C33 C34 C35 1.1(18) . .
P2 C33 C34 C35 -177.4(10) . .
C33 C34 C35 C36 -1(2) . .
C34 C35 C36 C37 1(2) . .
C35 C36 C37 C38 -0.8(19) . .
C36 C37 C38 C33 1.1(19) . .
C34 C33 C38 C37 -1.2(18) . .
P2 C33 C38 C37 177.2(10) . .
C1 Ir1 P3 C39 -14.0(6) . .
P2 Ir1 P3 C39 -114.5(5) . .
P1 Ir1 P3 C39 84.7(5) . .
Sn1 Ir1 P3 C39 164.5(4) . .
C1 Ir1 P3 C45 -133.5(6) . .
P2 Ir1 P3 C45 126.0(5) . .
P1 Ir1 P3 C45 -34.8(5) . .
Sn1 Ir1 P3 C45 45.1(5) . .
C1 Ir1 P3 C51 106.9(6) . .
P2 Ir1 P3 C51 6.4(4) . .
P1 Ir1 P3 C51 -154.4(4) . .
Sn1 Ir1 P3 C51 -74.5(4) . .
C45 P3 C39 C40 -167.2(10) . .
C51 P3 C39 C40 -65.3(11) . .
Ir1 P3 C39 C40 64.4(10) . .
C45 P3 C39 C44 17.6(12) . .
C51 P3 C39 C44 119.6(11) . .
Ir1 P3 C39 C44 -110.8(10) . .
C44 C39 C40 C41 -2.0(18) . .
P3 C39 C40 C41 -177.5(10) . .
C39 C40 C41 C42 2(2) . .
C40 C41 C42 C43 -1(2) . .
C41 C42 C43 C44 0(2) . .
C42 C43 C44 C39 -1(2) . .
C40 C39 C44 C43 1.5(19) . .
P3 C39 C44 C43 176.8(11) . .
C39 P3 C45 C50 83.1(13) . .
C51 P3 C45 C50 -21.2(13) . .
Ir1 P3 C45 C50 -150.7(11) . .
C39 P3 C45 C46 -99.6(10) . .
C51 P3 C45 C46 156.0(10) . .
Ir1 P3 C45 C46 26.6(11) . .
C50 C45 C46 C47 -1.2(19) . .
P3 C45 C46 C47 -178.5(10) . .
C45 C46 C47 C48 0(2) . .
C46 C47 C48 C49 1(2) . .
C47 C48 C49 C50 -1(2) . .
C46 C45 C50 C49 1(2) . .
P3 C45 C50 C49 178.0(12) . .
C48 C49 C50 C45 0(2) . .
C39 P3 C51 C52 170.4(10) . .
C45 P3 C51 C52 -85.9(10) . .
Ir1 P3 C51 C52 43.2(11) . .
C39 P3 C51 C56 -17.8(12) . .
C45 P3 C51 C56 86.0(11) . .
Ir1 P3 C51 C56 -144.9(10) . .
C56 C51 C52 C53 0(2) . .
P3 C51 C52 C53 172.3(10) . .
C51 C52 C53 C54 0(2) . .
C52 C53 C54 C55 1(2) . .
C53 C54 C55 C56 -3(3) . .
C52 C51 C56 C55 -2(2) . .
P3 C51 C56 C55 -173.8(11) . .
C54 C55 C56 C51 3(2) . .
C59 C57 C58 C59 2(3) 3_665 .
C57 C58 C59 C57 -2(3) . 3_665
C62 C60 C61 C62 -2(3) 3_675 .
C60 C61 C62 C60 2(3) . 3_675
